data_4325028
loop_
_publ_author_name
'Victor I. Ovcharenko'
'Sergei V. Fokin'
'Elena Yu. Fursova'
'Olga V. Kuznetsova'
'Eugene V. Tretyakov'
'Galina V. Romanenko'
'Artem S. Bogomyakov'

_publ_section_title
;
 "Jumping Crystals": Oxygen-Evolving Metal-Nitroxide Complexes
;
_journal_name_full 'Inorganic Chemistry'
_journal_page_first 4307
_journal_page_last 4312
_journal_paper_doi 10.1021/ic1022483
_journal_volume 50
_journal_year 2011
_chemical_formula_sum 'C23 H31 Cu F6 N4 O7'
_chemical_formula_weight 653.06
_chemical_name_systematic
; 
 ? 
;
_space_group_IT_number 2
_symmetry_cell_setting triclinic
_symmetry_space_group_name_Hall '-P 1'
_symmetry_space_group_name_H-M 'P -1'
_atom_sites_solution_hydrogens geom
_atom_sites_solution_primary direct
_atom_sites_solution_secondary difmap
_audit_creation_method SHELXL-97
_cell_angle_alpha 95.048(2)
_cell_angle_beta 96.084(2)
_cell_angle_gamma 95.565(2)
_cell_formula_units_Z 2
_cell_length_a 7.4069(8)
_cell_length_b 12.1833(13)
_cell_length_c 16.2451(18)
_cell_measurement_reflns_used 3105
_cell_measurement_temperature 293(2)
_cell_measurement_theta_max 21.85
_cell_measurement_theta_min 2.53
_cell_volume 1443.7(3)
_computing_cell_refinement 'Bruker SMART'
_computing_data_collection 'Bruker SMART'
_computing_data_reduction 'Bruker SAINT'
_computing_molecular_graphics 'Bruker SHELXTL'
_computing_publication_material 'Bruker SHELXTL'
_computing_structure_refinement 'SHELXL-97 (Sheldrick, 1997)'
_computing_structure_solution 'SHELXS-97 (Sheldrick, 1990)'
_diffrn_ambient_temperature 293(2)
_diffrn_measured_fraction_theta_full 0.994
_diffrn_measured_fraction_theta_max 0.994
_diffrn_measurement_device_type 'CCD area detector'
_diffrn_measurement_method 'phi and omega scans'
_diffrn_radiation_monochromator graphite
_diffrn_radiation_source 'fine-focus sealed tube'
_diffrn_radiation_type MoK\a
_diffrn_radiation_wavelength 0.71073
_diffrn_reflns_av_R_equivalents 0.0561
_diffrn_reflns_av_sigmaI/netI 0.0595
_diffrn_reflns_limit_h_max 8
_diffrn_reflns_limit_h_min -8
_diffrn_reflns_limit_k_max 13
_diffrn_reflns_limit_k_min -13
_diffrn_reflns_limit_l_max 18
_diffrn_reflns_limit_l_min -18
_diffrn_reflns_number 11254
_diffrn_reflns_theta_full 23.30
_diffrn_reflns_theta_max 23.30
_diffrn_reflns_theta_min 2.01
_exptl_absorpt_coefficient_mu 0.842
_exptl_absorpt_correction_type none
_exptl_crystal_colour dark
_exptl_crystal_density_diffrn 1.502
_exptl_crystal_description bulk
_exptl_crystal_F_000 672
_exptl_crystal_size_max 0.20
_exptl_crystal_size_mid 0.20
_exptl_crystal_size_min 0.20
_refine_diff_density_max 0.548
_refine_diff_density_min -0.425
_refine_diff_density_rms 0.057
_refine_ls_extinction_method none
_refine_ls_goodness_of_fit_ref 0.936
_refine_ls_hydrogen_treatment constr
_refine_ls_matrix_type full
_refine_ls_number_parameters 424
_refine_ls_number_reflns 4141
_refine_ls_number_restraints 0
_refine_ls_restrained_S_all 0.936
_refine_ls_R_factor_all 0.0588
_refine_ls_R_factor_gt 0.0466
_refine_ls_shift/su_max 0.000
_refine_ls_shift/su_mean 0.000
_refine_ls_structure_factor_coef Fsqd
_refine_ls_weighting_details 'calc w=1/[\s^2^(Fo^2^)+(0.0829P)^2^+0.0000P] where P=(Fo^2^+2Fc^2^)/3'
_refine_ls_weighting_scheme calc
_refine_ls_wR_factor_gt 0.1227
_refine_ls_wR_factor_ref 0.1295
_reflns_number_gt 3272
_reflns_number_total 4141
_reflns_threshold_expression >2sigma(I)
_cod_data_source_file ic1022483_si_001_07.cif
_cod_data_source_block CuL3
_cod_database_code 4325028

loop_
_symmetry_equiv_pos_as_xyz
'x, y, z'
'-x, -y, -z'

loop_
_atom_site_label
_atom_site_type_symbol
_atom_site_fract_x
_atom_site_fract_y
_atom_site_fract_z
_atom_site_U_iso_or_equiv
_atom_site_adp_type
_atom_site_occupancy
_atom_site_symmetry_multiplicity
_atom_site_calc_flag
_atom_site_refinement_flags
Cu Cu 0.87006(6) 0.10573(3) 0.36480(3) 0.0483(2) Uani 1 1 d .
O1 O 0.7313(4) 0.2327(2) 0.39436(16) 0.0555(7) Uani 1 1 d .
C1 C 0.6967(9) 0.4092(4) 0.4520(3) 0.0712(13) Uani 1 1 d .
F1 F 0.524(3) 0.4062(19) 0.4234(13) 0.158(10) Uani 0.50 1 d P
F2 F 0.785(2) 0.5153(14) 0.4587(14) 0.108(6) Uani 0.50 1 d P
F3 F 0.708(4) 0.3839(15) 0.5262(12) 0.095(6) Uani 0.50 1 d P
F1A F 0.703(2) 0.5092(13) 0.4382(12) 0.115(7) Uani 0.50 1 d P
F2A F 0.526(2) 0.3818(11) 0.4471(11) 0.109(6) Uani 0.50 1 d P
F3A F 0.753(4) 0.4002(19) 0.5298(12) 0.137(10) Uani 0.50 1 d P
C2 C 0.7921(6) 0.3326(3) 0.3958(2) 0.0510(10) Uani 1 1 d .
C3 C 0.9280(6) 0.3802(3) 0.3554(2) 0.0584(11) Uani 1 1 d .
H3A H 0.9578 0.4566 0.3646 0.070 Uiso 1 1 calc R
C4 C 1.0247(5) 0.3197(3) 0.3007(2) 0.0521(10) Uani 1 1 d .
C5 C 1.1720(8) 0.3854(4) 0.2599(3) 0.0709(13) Uani 1 1 d .
F4 F 1.233(3) 0.4962(11) 0.3022(10) 0.083(3) Uani 0.50 1 d P
F5 F 1.140(4) 0.381(2) 0.1795(15) 0.125(9) Uani 0.50 1 d P
F6 F 1.327(2) 0.3419(19) 0.2714(13) 0.125(7) Uani 0.50 1 d P
F4A F 1.214(3) 0.4686(13) 0.2867(13) 0.135(7) Uani 0.50 1 d P
F5A F 1.093(4) 0.413(2) 0.1893(13) 0.136(10) Uani 0.50 1 d P
F6A F 1.302(3) 0.3297(17) 0.2437(15) 0.148(10) Uani 0.50 1 d P
O2 O 1.0037(4) 0.2197(2) 0.27872(17) 0.0616(8) Uani 1 1 d .
O3 O 1.0494(4) 0.1684(2) 0.45320(17) 0.0608(7) Uani 1 1 d .
C6 C 1.3099(7) 0.1920(4) 0.5514(3) 0.0883(16) Uani 1 1 d .
H6A H 1.2623 0.2613 0.5639 0.132 Uiso 1 1 calc R
H6B H 1.4302 0.2057 0.5350 0.132 Uiso 1 1 calc R
H6C H 1.3157 0.1521 0.5998 0.132 Uiso 1 1 calc R
C7 C 1.1860(6) 0.1239(4) 0.4811(2) 0.0571(11) Uani 1 1 d .
C8 C 1.2287(6) 0.0202(4) 0.4526(3) 0.0633(11) Uani 1 1 d .
H8A H 1.3335 -0.0043 0.4783 0.076 Uiso 1 1 calc R
C9 C 1.1284(6) -0.0496(3) 0.3893(3) 0.0559(10) Uani 1 1 d .
C10 C 1.1839(6) -0.1619(3) 0.3660(3) 0.0784(14) Uani 1 1 d .
H10A H 1.0995 -0.1991 0.3209 0.118 Uiso 1 1 calc R
H10B H 1.1835 -0.2043 0.4130 0.118 Uiso 1 1 calc R
H10C H 1.3044 -0.1543 0.3490 0.118 Uiso 1 1 calc R
O4 O 0.9843(4) -0.0270(2) 0.34763(16) 0.0560(7) Uani 1 1 d .
O01 O 0.1790(4) -0.2231(2) 0.15438(18) 0.0712(9) Uani 1 1 d .
N1 N 0.2780(4) -0.2076(2) 0.09660(18) 0.0460(8) Uani 1 1 d .
C01 C 0.2234(5) -0.2566(3) 0.0084(2) 0.0479(9) Uani 1 1 d .
C02 C 0.0876(6) -0.1839(4) -0.0289(3) 0.0711(12) Uani 1 1 d .
H02A H -0.0250 -0.1957 -0.0050 0.107 Uiso 1 1 calc R
H02B H 0.0658 -0.2026 -0.0880 0.107 Uiso 1 1 calc R
H02C H 0.1362 -0.1075 -0.0172 0.107 Uiso 1 1 calc R
C03 C 0.1384(7) -0.3750(3) 0.0073(3) 0.0739(14) Uani 1 1 d .
H03A H 0.0237 -0.3754 0.0298 0.111 Uiso 1 1 calc R
H03B H 0.2189 -0.4155 0.0404 0.111 Uiso 1 1 calc R
H03C H 0.1190 -0.4092 -0.0489 0.111 Uiso 1 1 calc R
C04 C 0.4102(5) -0.2436(3) -0.0262(2) 0.0428(9) Uani 1 1 d .
C05 C 0.4014(6) -0.2145(4) -0.1144(2) 0.0673(12) Uani 1 1 d .
H05A H 0.5222 -0.2080 -0.1310 0.101 Uiso 1 1 calc R
H05B H 0.3505 -0.1454 -0.1182 0.101 Uiso 1 1 calc R
H05C H 0.3258 -0.2717 -0.1502 0.101 Uiso 1 1 calc R
C06 C 0.5212(6) -0.3411(3) -0.0157(3) 0.0627(11) Uani 1 1 d .
H06A H 0.6347 -0.3272 -0.0385 0.094 Uiso 1 1 calc R
H06B H 0.4538 -0.4072 -0.0443 0.094 Uiso 1 1 calc R
H06C H 0.5453 -0.3503 0.0424 0.094 Uiso 1 1 calc R
N2 N 0.5070(4) -0.1484(2) 0.03240(18) 0.0410(7) Uani 1 1 d .
O02 O 0.6529(3) -0.0942(2) 0.01689(16) 0.0572(7) Uani 1 1 d .
C07 C 0.4303(5) -0.1376(3) 0.1033(2) 0.0382(8) Uani 1 1 d .
C08 C 0.4982(5) -0.0620(2) 0.1757(2) 0.0369(8) Uani 1 1 d .
C09 C 0.6624(5) -0.0446(3) 0.2220(2) 0.0438(9) Uani 1 1 d .
H09A H 0.7620 -0.0832 0.2129 0.053 Uiso 1 1 calc R
N3 N 0.6608(4) 0.0385(2) 0.28459(17) 0.0439(7) Uani 1 1 d .
C011 C 0.2065(5) 0.0309(3) 0.1780(3) 0.0561(10) Uani 1 1 d .
H01A H 0.1631 0.0864 0.2143 0.084 Uiso 1 1 calc R
H01B H 0.1272 -0.0369 0.1747 0.084 Uiso 1 1 calc R
H01C H 0.2080 0.0556 0.1235 0.084 Uiso 1 1 calc R
N4 N 0.3919(4) 0.0119(2) 0.21075(17) 0.0414(7) Uani 1 1 d .
C010 C 0.4962(5) 0.0699(3) 0.2751(2) 0.0433(9) Uani 1 1 d .
H01D H 0.4567 0.1260 0.3092 0.052 Uiso 1 1 calc R
O1S O -0.1950(6) -0.2970(5) 0.1611(3) 0.1493(18) Uani 1 1 d .
H1SA H -0.0872 -0.2852 0.1539 0.179 Uiso 1 1 calc R
C1S C -0.2113(9) -0.3664(7) 0.2187(5) 0.155(3) Uani 1 1 d .
H1SC H -0.1391 -0.3347 0.2701 0.186 Uiso 1 1 calc R
H1SB H -0.1643 -0.4352 0.2010 0.186 Uiso 1 1 calc R
C2S C -0.4043(11) -0.3899(7) 0.2338(4) 0.178(4) Uani 1 1 d .
H2SA H -0.4123 -0.4413 0.2751 0.268 Uiso 1 1 calc R
H2SB H -0.4759 -0.4213 0.1829 0.268 Uiso 1 1 calc R
H2SC H -0.4498 -0.3223 0.2531 0.268 Uiso 1 1 calc R

loop_
_atom_site_aniso_label
_atom_site_aniso_U_11
_atom_site_aniso_U_22
_atom_site_aniso_U_33
_atom_site_aniso_U_23
_atom_site_aniso_U_13
_atom_site_aniso_U_12
Cu 0.0527(3) 0.0430(3) 0.0462(3) -0.0054(2) -0.0010(2) 0.0061(2)
O1 0.0552(17) 0.0475(16) 0.0609(18) -0.0132(13) 0.0091(13) 0.0042(12)
C1 0.095(5) 0.054(3) 0.069(4) -0.001(3) 0.028(3) 0.015(3)
F1 0.113(13) 0.27(2) 0.103(9) -0.023(10) -0.018(8) 0.141(14)
F2 0.124(12) 0.052(5) 0.152(9) -0.035(5) 0.062(8) 0.012(6)
F3 0.153(11) 0.075(6) 0.073(13) 0.011(7) 0.051(10) 0.043(6)
F1A 0.157(17) 0.053(7) 0.168(14) 0.032(8) 0.111(13) 0.049(9)
F2A 0.097(12) 0.101(6) 0.128(13) -0.039(7) 0.049(10) 0.017(6)
F3A 0.22(2) 0.140(14) 0.045(10) -0.046(8) -0.005(9) 0.059(11)
C2 0.063(3) 0.045(2) 0.044(2) -0.0066(18) 0.003(2) 0.0128(19)
C3 0.080(3) 0.040(2) 0.055(3) -0.0073(19) 0.017(2) 0.006(2)
C4 0.059(3) 0.050(2) 0.045(2) -0.0025(19) 0.0055(19) 0.0034(19)
C5 0.087(4) 0.063(3) 0.058(3) -0.014(3) 0.011(3) -0.003(3)
F4 0.110(6) 0.041(5) 0.081(6) -0.042(5) 0.027(4) -0.043(5)
F5 0.123(13) 0.165(16) 0.071(7) -0.007(8) 0.022(7) -0.063(13)
F6 0.054(6) 0.132(13) 0.185(14) 0.018(9) -0.001(7) 0.007(6)
F4A 0.150(10) 0.079(10) 0.157(13) -0.077(7) 0.082(9) -0.074(7)
F5A 0.164(17) 0.172(16) 0.072(10) 0.057(11) 0.011(9) -0.031(11)
F6A 0.153(18) 0.088(7) 0.223(19) -0.015(11) 0.148(17) 0.002(10)
O2 0.077(2) 0.0455(16) 0.0619(18) -0.0100(13) 0.0212(15) 0.0044(13)
O3 0.064(2) 0.0518(16) 0.0595(18) -0.0085(13) -0.0070(15) 0.0004(14)
C6 0.080(4) 0.088(3) 0.082(4) -0.011(3) -0.023(3) -0.016(3)
C7 0.051(3) 0.067(3) 0.050(3) 0.006(2) 0.004(2) -0.012(2)
C8 0.042(2) 0.074(3) 0.073(3) 0.002(2) -0.001(2) 0.010(2)
C9 0.055(3) 0.064(3) 0.050(2) 0.007(2) 0.011(2) 0.007(2)
C10 0.078(3) 0.076(3) 0.085(3) 0.004(3) 0.001(3) 0.036(3)
O4 0.0572(18) 0.0552(16) 0.0526(16) -0.0047(13) -0.0089(14) 0.0171(13)
O01 0.070(2) 0.0754(19) 0.0636(19) -0.0059(15) 0.0289(16) -0.0257(15)
N1 0.0455(19) 0.0465(18) 0.0433(18) -0.0024(14) 0.0112(15) -0.0083(14)
C01 0.045(2) 0.045(2) 0.049(2) -0.0014(17) 0.0013(18) -0.0103(17)
C02 0.050(3) 0.080(3) 0.078(3) -0.005(2) -0.010(2) 0.010(2)
C03 0.084(3) 0.056(3) 0.072(3) -0.011(2) 0.009(3) -0.026(2)
C04 0.047(2) 0.0378(19) 0.041(2) -0.0040(16) 0.0026(17) -0.0021(16)
C05 0.077(3) 0.074(3) 0.048(3) 0.002(2) 0.006(2) -0.006(2)
C06 0.064(3) 0.044(2) 0.078(3) -0.008(2) 0.005(2) 0.013(2)
N2 0.0401(18) 0.0351(15) 0.0466(18) -0.0011(13) 0.0081(14) -0.0003(13)
O02 0.0448(16) 0.0570(16) 0.0662(18) -0.0113(13) 0.0210(14) -0.0128(13)
C07 0.035(2) 0.0349(18) 0.044(2) -0.0004(15) 0.0085(16) 0.0018(15)
C08 0.037(2) 0.0313(18) 0.042(2) -0.0021(15) 0.0095(17) 0.0020(15)
C09 0.042(2) 0.0377(19) 0.050(2) -0.0052(17) 0.0051(18) 0.0043(16)
N3 0.049(2) 0.0378(16) 0.0433(18) -0.0035(14) 0.0028(14) 0.0044(14)
C011 0.037(2) 0.063(3) 0.067(3) -0.005(2) 0.0052(19) 0.0128(18)
N4 0.0392(18) 0.0426(16) 0.0421(18) -0.0010(14) 0.0090(14) 0.0032(13)
C010 0.051(2) 0.039(2) 0.041(2) -0.0031(16) 0.0117(18) 0.0051(17)
O1S 0.087(3) 0.214(5) 0.147(4) 0.040(4) 0.021(3) -0.012(3)
C1S 0.102(5) 0.182(7) 0.177(7) 0.115(6) -0.032(5) -0.040(5)
C2S 0.190(8) 0.225(9) 0.098(5) 0.033(5) 0.022(5) -0.113(7)

loop_
_atom_type_symbol
_atom_type_description
_atom_type_scat_dispersion_real
_atom_type_scat_dispersion_imag
_atom_type_scat_source
C C 0.0033 0.0016 'International Tables Vol C Tables 4.2.6.8 and 6.1.1.4'
H H 0.0000 0.0000 'International Tables Vol C Tables 4.2.6.8 and 6.1.1.4'
N N 0.0061 0.0033 'International Tables Vol C Tables 4.2.6.8 and 6.1.1.4'
O O 0.0106 0.0060 'International Tables Vol C Tables 4.2.6.8 and 6.1.1.4'
F F 0.0171 0.0103 'International Tables Vol C Tables 4.2.6.8 and 6.1.1.4'
Cu Cu 0.3201 1.2651 'International Tables Vol C Tables 4.2.6.8 and 6.1.1.4'

loop_
_geom_angle_atom_site_label_1
_geom_angle_atom_site_label_2
_geom_angle_atom_site_label_3
_geom_angle
O3 Cu O4 93.68(11)
O3 Cu N3 172.20(12)
O4 Cu N3 89.01(11)
O3 Cu O1 86.30(11)
O4 Cu O1 171.69(11)
N3 Cu O1 89.97(11)
O3 Cu O2 88.94(11)
O4 Cu O2 103.07(11)
N3 Cu O2 97.58(11)
O1 Cu O2 85.24(10)
C2 O1 Cu 124.4(2)
F1A C1 F2A 101.8(11)
F1A C1 F3 119.8(13)
F2A C1 F3 87.7(16)
F1A C1 F3A 110.8(15)
F2A C1 F3A 103.3(16)
F3 C1 F3A 16(2)
F1A C1 F1 83.9(13)
F2A C1 F1 22.6(16)
F3 C1 F1 108.7(15)
F3A C1 F1 123.2(17)
F1A C1 F2 28.2(14)
F2A C1 F2 127.0(10)
F3 C1 F2 104.1(14)
F3A C1 F2 90.5(15)
F1 C1 F2 111.7(13)
F1A C1 C2 117.3(9)
F2A C1 C2 112.8(7)
F3 C1 C2 112.4(9)
F3A C1 C2 109.8(12)
F1 C1 C2 110.2(10)
F2 C1 C2 109.7(9)
F2A F1 C1 74(3)
F2A F1 F1A 111(4)
C1 F1 F1A 46.7(9)
F1A F2 C1 65(3)
C1 F3 F2A 46.1(10)
F2 F1A C1 87(3)
F2 F1A F1 135(4)
C1 F1A F1 49.4(9)
F1 F2A C1 83(4)
F1 F2A F3 126(4)
C1 F2A F3 46.2(9)
O1 C2 C3 129.8(3)
O1 C2 C1 112.8(4)
C3 C2 C1 117.4(4)
C2 C3 C4 123.3(3)
O2 C4 C3 128.5(4)
O2 C4 C5 114.5(4)
C3 C4 C5 116.9(4)
F4A C5 F6A 114.6(17)
F4A C5 F5 110.8(17)
F6A C5 F5 83.5(17)
F4A C5 F6 100.2(18)
F6A C5 F6 21.1(17)
F5 C5 F6 103.3(17)
F4A C5 F5A 95.5(19)
F6A C5 F5A 108.1(17)
F5 C5 F5A 25(3)
F6 C5 F5A 127.0(16)
F4A C5 F4 4.1(18)
F6A C5 F4 113.8(14)
F5 C5 F4 114.8(14)
F6 C5 F4 98.4(13)
F5A C5 F4 99.4(13)
F4A C5 C4 116.5(12)
F6A C5 C4 112.9(10)
F5 C5 C4 114.2(10)
F6 C5 C4 110.0(11)
F5A C5 C4 107.2(12)
F4 C5 C4 114.1(9)
F5A F5 C5 80(4)
F5A F5 F6A 126(5)
C5 F5 F6A 47.4(12)
C5 F4A F5A 47.7(12)
F5 F5A C5 75(5)
F5 F5A F4A 100(5)
C5 F5A F4A 36.9(10)
C5 F6A F5 49.1(12)
C4 O2 Cu 117.5(2)
C7 O3 Cu 125.8(3)
O3 C7 C8 125.1(4)
O3 C7 C6 115.4(4)
C8 C7 C6 119.4(4)
C9 C8 C7 125.2(4)
O4 C9 C8 124.6(4)
O4 C9 C10 114.9(4)
C8 C9 C10 120.5(4)
C9 O4 Cu 125.6(3)
O01 N1 C07 125.3(3)
O01 N1 C01 122.8(3)
C07 N1 C01 111.5(3)
N1 C01 C03 109.8(3)
N1 C01 C02 105.9(3)
C03 C01 C02 111.4(3)
N1 C01 C04 100.3(3)
C03 C01 C04 115.0(3)
C02 C01 C04 113.4(3)
C05 C04 N2 110.3(3)
C05 C04 C06 110.1(3)
N2 C04 C06 106.5(3)
C05 C04 C01 114.6(3)
N2 C04 C01 100.4(3)
C06 C04 C01 114.2(3)
O02 N2 C07 126.2(3)
O02 N2 C04 122.0(3)
C07 N2 C04 111.5(3)
N1 C07 N2 109.2(3)
N1 C07 C08 124.6(3)
N2 C07 C08 126.1(3)
C09 C08 N4 105.9(3)
C09 C08 C07 131.9(3)
N4 C08 C07 122.2(3)
C08 C09 N3 109.9(3)
C010 N3 C09 105.4(3)
C010 N3 Cu 127.5(2)
C09 N3 Cu 126.9(2)
C010 N4 C08 106.9(3)
C010 N4 C011 126.6(3)
C08 N4 C011 126.2(3)
N3 C010 N4 112.0(3)
O1S C1S C2S 111.3(6)

loop_
_geom_bond_atom_site_label_1
_geom_bond_atom_site_label_2
_geom_bond_distance
Cu O3 1.902(3)
Cu O4 1.910(2)
Cu N3 1.977(3)
Cu O1 1.991(3)
Cu O2 2.288(3)
O1 C2 1.254(4)
C1 F1A 1.255(16)
C1 F2A 1.265(16)
C1 F3 1.266(19)
C1 F3A 1.31(2)
C1 F1 1.31(2)
C1 F2 1.380(18)
C1 C2 1.523(6)
F1 F2A 0.51(3)
F1 F1A 1.71(3)
F2 F1A 0.65(3)
F3 F2A 1.75(3)
C2 C3 1.369(5)
C3 C4 1.403(5)
C4 O2 1.228(4)
C4 C5 1.532(6)
C5 F4A 1.070(14)
C5 F6A 1.265(18)
C5 F5 1.30(2)
C5 F6 1.315(17)
C5 F5A 1.32(2)
C5 F4 1.467(12)
F5 F5A 0.57(6)
F5 F6A 1.71(4)
F4A F5A 1.78(3)
O3 C7 1.255(5)
C6 C7 1.516(6)
C7 C8 1.384(6)
C8 C9 1.377(6)
C9 O4 1.268(5)
C9 C10 1.495(5)
O01 N1 1.266(4)
N1 C07 1.336(4)
N1 C01 1.500(4)
C01 C03 1.515(5)
C01 C02 1.516(6)
C01 C04 1.547(5)
C04 C05 1.501(5)
C04 N2 1.505(4)
C04 C06 1.520(5)
N2 O02 1.271(3)
N2 C07 1.339(4)
C07 C08 1.441(4)
C08 C09 1.348(5)
C08 N4 1.377(4)
C09 N3 1.373(4)
N3 C010 1.310(4)
C011 N4 1.466(4)
N4 C010 1.335(4)
O1S C1S 1.322(7)
C1S C2S 1.481(9)

loop_
_geom_hbond_atom_site_label_D
_geom_hbond_atom_site_label_H
_geom_hbond_atom_site_label_A
_geom_hbond_distance_DH
_geom_hbond_distance_HA
_geom_hbond_distance_DA
_geom_hbond_angle_DHA
O1S H1SA O01 0.82 2.04 2.845(5) 166.6
